data_2313007
loop_
_publ_author_name
'Weil, Matthias'

_publ_section_title
;
 SrZnSi<sub>3</sub>O<sub>8</sub>, a synthetic member of the feldspar
 group.
;
_journal_coeditor_code YY2023
_journal_issue 'Pt 7'
_journal_name_full 'Acta crystallographica. Section E, Crystallographic communications'
_journal_page_first 790
_journal_page_last 793
_journal_paper_doi 10.1107/S2056989026005852
_journal_volume 82
_journal_year 2026
_chemical_formula_iupac 'Sr Zn Si3 O8'
_chemical_formula_sum 'O8 Si3 Sr Zn'
_chemical_formula_weight 365.26
_chemical_name_systematic 'Strontium <i>tecto</i>-zincotrisilicate'
_space_group_crystal_system monoclinic
_space_group_IT_number 14
_space_group_name_Hall '-P 2yn'
_space_group_name_H-M_alt 'P 1 21/n 1'
_audit_creation_method SHELXL-2025/1
_cell_angle_alpha 90
_cell_angle_beta 114.822(2)
_cell_angle_gamma 90
_cell_formula_units_Z 4
_cell_length_a 8.3060(8)
_cell_length_b 13.0111(13)
_cell_length_c 7.2454(7)
_cell_measurement_reflns_used 2419
_cell_measurement_temperature 293(2)
_cell_measurement_theta_max 29.965
_cell_measurement_theta_min 3.123
_cell_volume 710.67(12)
_computing_cell_refinement
;
SAINT (Bruker, 2005)
;
_computing_data_collection
;
APEX2 (Bruker, 2005)
;
_computing_data_reduction
;
SAINT (Bruker, 2005)
;
_computing_molecular_graphics
;
ATOMS (Dowty, 2006)
;
_computing_publication_material
;
publCIF (Westrip, 2010)
;
_computing_structure_refinement
;
SHELXL (Sheldrick, 2015)
;
_computing_structure_solution
;
SHELXS (Sheldrick, 2008)
;
_diffrn_ambient_temperature 293(2)
_diffrn_measured_fraction_theta_full 1.000
_diffrn_measured_fraction_theta_max 0.996
_diffrn_measurement_device_type 'Bruker SMART APEXII CCD'
_diffrn_measurement_method \w-scans
_diffrn_radiation_monochromator graphite
_diffrn_radiation_source 'fine-focus sealed tube'
_diffrn_radiation_type MoK\a
_diffrn_radiation_wavelength 0.71073
_diffrn_reflns_av_R_equivalents 0.0352
_diffrn_reflns_av_unetI/netI 0.0343
_diffrn_reflns_limit_h_max 11
_diffrn_reflns_limit_h_min -11
_diffrn_reflns_limit_k_max 18
_diffrn_reflns_limit_k_min -18
_diffrn_reflns_limit_l_max 9
_diffrn_reflns_limit_l_min -10
_diffrn_reflns_number 7658
_diffrn_reflns_theta_full 25.242
_diffrn_reflns_theta_max 29.993
_diffrn_reflns_theta_min 3.123
_exptl_absorpt_coefficient_mu 11.398
_exptl_absorpt_correction_T_max 0.7637
_exptl_absorpt_correction_T_min 0.5479
_exptl_absorpt_correction_type multi-scan
_exptl_absorpt_process_details
;
(SADABS; Krause <i>et al.</i>, 2015)
;
_exptl_crystal_colour colourless
_exptl_crystal_density_diffrn 3.414
_exptl_crystal_description fragment
_exptl_crystal_F_000 696
_exptl_crystal_size_max 0.06
_exptl_crystal_size_mid 0.04
_exptl_crystal_size_min 0.03
_refine_diff_density_max 0.879
_refine_diff_density_min -0.666
_refine_ls_extinction_method none
_refine_ls_goodness_of_fit_ref 1.029
_refine_ls_hydrogen_treatment undef
_refine_ls_matrix_type full
_refine_ls_number_parameters 118
_refine_ls_number_reflns 2057
_refine_ls_number_restraints 0
_refine_ls_restrained_S_all 1.029
_refine_ls_R_factor_all 0.0379
_refine_ls_R_factor_gt 0.0285
_refine_ls_shift/su_max 0.001
_refine_ls_shift/su_mean 0.000
_refine_ls_structure_factor_coef Fsqd
_refine_ls_weighting_details 'w=1/[\s^2^(Fo^2^)+(0.0377P)^2^+0.2907P] where P=(Fo^2^+2Fc^2^)/3'
_refine_ls_weighting_scheme calc
_refine_ls_wR_factor_gt 0.0659
_refine_ls_wR_factor_ref 0.0692
_reflns_number_gt 1745
_reflns_number_total 2057
_reflns_threshold_expression 'I > 2\s(I)'
_cod_data_source_file yy2023.cif
_cod_data_source_block I
_cod_original_sg_symbol_H-M 'P 21/n'
_cod_database_code 2313007
_shelx_space_group_comment
;
The symmetry employed for this shelxl refinement is uniquely defined
by the following loop, which should always be used as a source of
symmetry information in preference to the above space-group names.
They are only intended as comments.
;

loop_
_space_group_symop_operation_xyz
'x, y, z'
'-x+1/2, y+1/2, -z+1/2'
'-x, -y, -z'
'x-1/2, -y-1/2, z-1/2'

loop_
_atom_site_type_symbol
_atom_site_label
_atom_site_fract_x
_atom_site_fract_y
_atom_site_fract_z
_atom_site_U_iso_or_equiv
_atom_site_adp_type
_atom_site_calc_flag
_atom_site_occupancy
_atom_site_disorder_assembly
_atom_site_disorder_group
Sr Sr1 0.26316(4) 0.98248(2) 0.13696(5) 0.01620(10) Uani d 1 . .
Zn Zn1 0.02329(5) 0.18835(3) 0.20052(6) 0.01043(10) Uani d 1 . .
Si Si1 -0.02817(11) 0.83033(6) 0.24716(13) 0.00802(17) Uani d 1 . .
Si Si2 0.70774(11) 0.12373(7) 0.32678(13) 0.00844(17) Uani d 1 . .
Si Si3 0.67150(11) 0.89689(7) 0.38177(13) 0.00864(17) Uani d 1 . .
O O1 0.0187(3) 0.11994(18) 0.9496(3) 0.0128(5) Uani d 1 . .
O O2 0.6002(3) 0.01681(16) 0.3169(3) 0.0103(4) Uani d 1 . .
O O3 0.8042(3) 0.12069(18) 0.1797(4) 0.0147(5) Uani d 1 . .
O O4 0.8007(3) 0.87771(19) 0.2669(4) 0.0191(5) Uani d 1 . .
O O5 0.0104(3) 0.33381(17) 0.2183(4) 0.0132(5) Uani d 1 . .
O O6 -0.0480(3) 0.70691(17) 0.2380(4) 0.0137(5) Uani d 1 . .
O O7 0.2234(3) 0.10919(19) 0.3782(3) 0.0163(5) Uani d 1 . .
O O8 0.1561(3) 0.85914(19) 0.4367(4) 0.0175(5) Uani d 1 . .

loop_
_atom_site_aniso_label
_atom_site_aniso_U_11
_atom_site_aniso_U_22
_atom_site_aniso_U_33
_atom_site_aniso_U_12
_atom_site_aniso_U_13
_atom_site_aniso_U_23
Sr1 0.00884(14) 0.01500(16) 0.02113(18) 0.00124(11) 0.00275(12) -0.00635(12)
Zn1 0.01131(18) 0.00930(18) 0.01112(19) 0.00110(13) 0.00514(14) -0.00009(13)
Si1 0.0077(4) 0.0086(4) 0.0086(4) -0.0006(3) 0.0042(3) -0.0005(3)
Si2 0.0078(4) 0.0080(4) 0.0093(4) -0.0005(3) 0.0034(3) 0.0001(3)
Si3 0.0076(4) 0.0074(4) 0.0112(4) 0.0010(3) 0.0042(3) 0.0002(3)
O1 0.0173(11) 0.0135(11) 0.0105(11) -0.0011(9) 0.0088(9) 0.0003(8)
O2 0.0093(10) 0.0062(10) 0.0142(11) -0.0005(8) 0.0039(9) 0.0019(8)
O3 0.0148(11) 0.0156(11) 0.0177(12) -0.0021(9) 0.0107(10) -0.0003(9)
O4 0.0181(12) 0.0172(12) 0.0294(14) 0.0011(10) 0.0172(11) -0.0038(10)
O5 0.0118(10) 0.0082(10) 0.0191(12) 0.0012(8) 0.0061(9) 0.0002(9)
O6 0.0123(11) 0.0083(10) 0.0218(12) -0.0014(8) 0.0085(10) -0.0011(9)
O7 0.0157(11) 0.0167(12) 0.0124(12) 0.0046(9) 0.0019(10) 0.0025(9)
O8 0.0155(11) 0.0176(12) 0.0128(12) -0.0026(9) -0.0006(10) -0.0031(9)

loop_
_atom_type_symbol
_atom_type_description
_atom_type_scat_dispersion_real
_atom_type_scat_dispersion_imag
_atom_type_scat_source
O O 0.0106 0.0060 'International Tables Vol C Tables 4.2.6.8 and 6.1.1.4'
Si Si 0.0817 0.0704 'International Tables Vol C Tables 4.2.6.8 and 6.1.1.4'
Zn Zn 0.2839 1.4301 'International Tables Vol C Tables 4.2.6.8 and 6.1.1.4'
Sr Sr -1.5307 3.2498 'International Tables Vol C Tables 4.2.6.8 and 6.1.1.4'

loop_
_geom_angle_atom_site_label_1
_geom_angle_atom_site_label_2
_geom_angle_atom_site_label_3
_geom_angle_site_symmetry_1
_geom_angle_site_symmetry_3
_geom_angle
_geom_angle_publ_flag
O3 Sr1 O7 3_665 1_565 159.85(8) ?
O3 Sr1 O1 3_665 3_566 70.38(7) ?
O7 Sr1 O1 1_565 3_566 98.00(8) ?
O3 Sr1 O2 3_665 1_565 109.40(7) ?
O7 Sr1 O2 1_565 1_565 88.09(7) ?
O1 Sr1 O2 3_566 1_565 155.38(7) ?
O3 Sr1 O5 3_665 2 79.41(8) ?
O7 Sr1 O5 1_565 2 119.40(7) ?
O1 Sr1 O5 3_566 2 98.38(7) ?
O2 Sr1 O5 1_565 2 58.43(7) ?
O3 Sr1 O1 3_665 1_564 93.71(7) ?
O7 Sr1 O1 1_565 1_564 67.31(7) ?
O1 Sr1 O1 3_566 1_564 78.22(8) ?
O2 Sr1 O1 1_565 1_564 125.74(7) ?
O5 Sr1 O1 2 1_564 173.05(7) ?
O3 Sr1 O8 3_665 . 110.02(7) ?
O7 Sr1 O8 1_565 . 72.24(7) ?
O1 Sr1 O8 3_566 . 52.92(6) ?
O2 Sr1 O8 1_565 . 107.66(7) ?
O5 Sr1 O8 2 . 72.81(7) ?
O1 Sr1 O8 1_564 . 109.11(7) ?
O3 Sr1 O4 3_665 3_675 65.95(7) ?
O7 Sr1 O4 1_565 3_675 103.62(7) ?
O1 Sr1 O4 3_566 3_675 106.45(7) ?
O2 Sr1 O4 1_565 3_675 95.10(7) ?
O5 Sr1 O4 2 3_675 126.17(7) ?
O1 Sr1 O4 1_564 3_675 50.31(6) ?
O8 Sr1 O4 . 3_675 156.53(6) ?
O5 Zn1 O7 . . 123.07(10) ?
O5 Zn1 O3 . 1_455 111.92(10) ?
O7 Zn1 O3 . 1_455 108.89(10) ?
O5 Zn1 O1 . 1_554 121.42(10) ?
O7 Zn1 O1 . 1_554 92.94(10) ?
O3 Zn1 O1 1_455 1_554 93.82(10) ?
O1 Si1 O4 3_566 1_455 107.47(13) ?
O1 Si1 O6 3_566 . 114.14(13) ?
O4 Si1 O6 1_455 . 107.82(13) ?
O1 Si1 O8 3_566 . 106.32(13) ?
O4 Si1 O8 1_455 . 113.13(14) ?
O6 Si1 O8 . . 108.09(13) ?
O3 Si2 O6 . 2_545 113.99(13) ?
O3 Si2 O8 . 3_666 112.93(13) ?
O6 Si2 O8 2_545 3_666 109.65(14) ?
O3 Si2 O2 . . 111.75(13) ?
O6 Si2 O2 2_545 . 100.91(12) ?
O8 Si2 O2 3_666 . 106.74(13) ?
O7 Si3 O5 3_666 2 116.82(14) ?
O7 Si3 O4 3_666 . 112.02(14) ?
O5 Si3 O4 2 . 112.87(13) ?
O7 Si3 O2 3_666 1_565 108.85(13) ?
O5 Si3 O2 2 1_565 101.33(12) ?
O4 Si3 O2 . 1_565 103.38(13) ?
Si1 O1 Zn1 3_566 1_556 129.67(14) ?
Si1 O1 Sr1 3_566 3_566 112.26(11) ?
Zn1 O1 Sr1 1_556 3_566 96.98(9) ?
Si1 O1 Sr1 3_566 1_546 114.94(12) ?
Zn1 O1 Sr1 1_556 1_546 96.74(8) ?
Sr1 O1 Sr1 3_566 1_546 101.78(8) ?
Si2 O2 Si3 . 1_545 131.35(14) ?
Si2 O2 Sr1 . 1_545 128.63(11) ?
Si3 O2 Sr1 1_545 1_545 99.33(10) ?
Si2 O3 Zn1 . 1_655 130.61(14) ?
Si2 O3 Sr1 . 3_665 130.42(13) ?
Zn1 O3 Sr1 1_655 3_665 98.83(9) ?
Si1 O4 Si3 1_655 . 154.04(19) ?
Si1 O4 Sr1 1_655 3_675 87.21(11) ?
Si3 O4 Sr1 . 3_675 118.31(12) ?
Si3 O5 Zn1 2_545 . 123.27(13) ?
Si3 O5 Sr1 2_545 2_545 100.79(10) ?
Zn1 O5 Sr1 . 2_545 135.84(11) ?
Si1 O6 Si2 . 2 137.20(16) ?
Si3 O7 Zn1 3_666 . 133.22(15) ?
Si3 O7 Sr1 3_666 1_545 123.71(13) ?
Zn1 O7 Sr1 . 1_545 102.37(10) ?
Si1 O8 Si2 . 3_666 157.11(19) ?
Si1 O8 Sr1 . . 88.43(10) ?
Si2 O8 Sr1 3_666 . 112.89(12) ?

loop_
_geom_bond_atom_site_label_1
_geom_bond_atom_site_label_2
_geom_bond_site_symmetry_2
_geom_bond_distance
_geom_bond_publ_flag
Sr1 O3 3_665 2.510(2) y
Sr1 O7 1_565 2.523(2) y
Sr1 O1 3_566 2.533(2) y
Sr1 O2 1_565 2.583(2) y
Sr1 O5 2 2.593(2) y
Sr1 O1 1_564 2.617(2) y
Sr1 O8 . 3.115(3) y
Sr1 O4 3_675 3.294(3) y
Zn1 O5 . 1.903(2) y
Zn1 O7 . 1.920(2) y
Zn1 O3 1_455 1.969(2) y
Zn1 O1 1_554 2.010(2) y
Si1 O1 3_566 1.597(2) y
Si1 O4 1_455 1.610(2) y
Si1 O6 . 1.613(2) y
Si1 O8 . 1.614(2) y
Si2 O3 . 1.580(2) y
Si2 O6 2_545 1.621(2) y
Si2 O8 3_666 1.624(2) y
Si2 O2 . 1.638(2) y
Si3 O7 3_666 1.587(2) y
Si3 O5 2 1.601(2) y
Si3 O4 . 1.630(3) y
Si3 O2 1_565 1.665(2) y
